data_7013052
loop_
_publ_author_name
'Arii, Hidekazu'
'Funahashi, Yasuhiro'
'Jitsukawa, Koichiro'
'Masuda, Hideki'

_publ_section_title
;
 Preparation and structural characterization of a novel dicopper(ii)
 complex with a terminal hydroxide: a structural model of an active
 site in phosphohydrolasesElectronic supplementary information (ESI)
 available: the effective magnetic moments and the molar magnetic
 susceptibilities of 1, the positive ion electrospray ionization mass
 spectrum of [CuII2(TNPDO)(OH)(F)]+ and the structure of HTNPDO. See
 http://www.rsc.org/suppdata/dt/b3/b303787h/
;
_journal_issue 11
_journal_name_full 'Dalton Transactions'
_journal_page_first 2115
_journal_paper_doi 10.1039/b303787h
_journal_year 2003
_chemical_formula_sum 'C47 H79 Cl Cu2 F N10 O8.5'
_chemical_formula_weight 1101.75
_chemical_name_common Cu(ii)-TNPDO
_space_group_IT_number 15
_symmetry_cell_setting monoclinic
_symmetry_Int_Tables_number 15
_symmetry_space_group_name_Hall '-C 2yc'
_symmetry_space_group_name_H-M 'C 1 2/c 1'
_cell_angle_alpha 90
_cell_angle_beta 127.08(1)
_cell_angle_gamma 90
_cell_formula_units_Z 8
_cell_length_a 43.533(9)
_cell_length_b 11.057(1)
_cell_length_c 29.90(1)
_cell_measurement_temperature 288.2
_cell_volume 11482(5)
_computing_cell_refinement PROCESS
_computing_data_collection PROCESS
_computing_data_reduction 'teXsan Ver. 1.11'
_computing_publication_material 'teXsan Ver. 1.11'
_computing_structure_refinement 'teXsan Ver. 1.10'
_computing_structure_solution SHELXS86
_diffrn_detector_area_resol_mean 10.00
_diffrn_measured_fraction_theta_full 0.8708
_diffrn_measured_fraction_theta_max 0.8708
_diffrn_measurement_device_type 'Rigaku RAXIS-II Imaging Plate'
_diffrn_measurement_method \w
_diffrn_radiation_type 'Mo K\a'
_diffrn_radiation_wavelength 0.7107
_diffrn_reflns_limit_h_max 52
_diffrn_reflns_limit_h_min 0
_diffrn_reflns_limit_k_max 13
_diffrn_reflns_limit_k_min 0
_diffrn_reflns_limit_l_max 28
_diffrn_reflns_limit_l_min -36
_diffrn_reflns_number 9817
_diffrn_reflns_theta_full 25.77
_diffrn_reflns_theta_max 25.77
_exptl_absorpt_coefficient_mu 0.847
_exptl_absorpt_correction_type none
_exptl_crystal_colour green
_exptl_crystal_density_diffrn 1.275
_exptl_crystal_density_method 'not measured'
_exptl_crystal_description block
_exptl_crystal_size_max 0.300
_exptl_crystal_size_mid 0.250
_exptl_crystal_size_min 0.250
_refine_diff_density_max 0.75
_refine_diff_density_min -0.81
_refine_ls_extinction_coef 0.0099(5)
_refine_ls_extinction_method 'Zachariasen(1967) type 2 Gaussian isotropic'
_refine_ls_goodness_of_fit_ref 1.489
_refine_ls_hydrogen_treatment noref
_refine_ls_number_parameters 650
_refine_ls_number_reflns 6521
_refine_ls_R_factor_gt 0.0799
_refine_ls_shift/su_max 0.0303
_refine_ls_structure_factor_coef F
_refine_ls_weighting_details 'w = 1/[\s^2^(Fo) + 0.00391|Fo|^2^]'
_refine_ls_weighting_scheme calc
_refine_ls_wR_factor_ref 0.1217
_reflns_number_gt 6521
_reflns_number_total 9619
_reflns_threshold_expression F^2^>3.0\s(F^2^)
_cod_data_source_file b303787h.txt
_cod_data_source_block Cu(II)TNPDO
_cod_depositor_comments
;
The following automatic conversions were performed:
data name '_geom_hbond_site_distance_dh' replaced with
'_geom_hbond_distance_DH' as specified in the replacement file
'/home/antanas/src/cod-tools/trunk/data/replacement-values/replacement_tags.lst'.

data
name '_geom_hbond_site_distance_ha' replaced with
'_geom_hbond_distance_HA' as specified in the replacement file
'/home/antanas/src/cod-tools/trunk/data/replacement-values/replacement_tags.lst'.

data
name '_geom_hbond_site_distance_da' replaced with
'_geom_hbond_distance_DA' as specified in the replacement file
'/home/antanas/src/cod-tools/trunk/data/replacement-values/replacement_tags.lst'.

Automatic conversion script
Id: cif_correct_tags 5005 2017-03-03 11:38:54Z antanas 
;
_cod_original_formula_sum 'C47 H79 Cl Cu2 F N10 O8.50 '
_cod_database_code 7013052

loop_
_symmetry_equiv_pos_as_xyz
x,y,z
-x,y,1/2-z
-x,-y,-z
x,-y,1/2+z
1/2+x,1/2+y,z
1/2-x,1/2+y,1/2-z
1/2-x,1/2-y,-z
1/2+x,1/2-y,1/2+z

loop_
_atom_site_label
_atom_site_type_symbol
_atom_site_fract_x
_atom_site_fract_y
_atom_site_fract_z
_atom_site_U_iso_or_equiv
_atom_site_adp_type
_atom_site_occupancy
_atom_site_calc_flag
_atom_site_refinement_flags
_atom_site_disorder_assembly
_atom_site_disorder_group
Cu(1) Cu 0.08986(2) -0.13114(7) 0.48634(3) 0.0649(2) Uani 1.00 d . . .
Cu(2) Cu 0.12525(2) 0.17052(7) 0.49093(3) 0.0695(2) Uani 1.00 d . . .
Cl(1) Cl 0.0908(1) 0.5779(3) 0.2287(1) 0.133(1) Uani 1.00 d . . .
F(1) F 0.1637(1) 0.0976(4) 0.5598(2) 0.083(1) Uani 1.00 d . . .
O(1) O 0.0873(1) 0.0414(4) 0.4656(2) 0.075(1) Uani 1.00 d . . .
O(1h) O 0.1438(1) -0.1463(4) 0.5315(2) 0.065(1) Uani 1.00 d . . .
O(1w) O 0.9796(3) 0.3509(8) 0.2719(4) 0.184(4) Uani 1.00 d . . .
O(2w) O 0.5308(5) 0.419(1) 0.2593(8) 0.190(7) Uani 0.50 d P . .
O(3w) O 0.0784(7) 0.147(2) 0.2395(8) 0.182(9) Uani 0.50 d P . .
O(4w) O 0.4478(4) 0.362(1) 0.7531(7) 0.137(6) Uani 0.50 d P . .
O(11) O 0.0776(3) 0.6925(8) 0.2251(5) 0.184(4) Uani 1.00 d . . .
O(12) O 0.1140(4) 0.555(1) 0.2157(5) 0.217(6) Uani 1.00 d . . .
O(13) O 0.0838(4) 0.499(1) 0.2548(6) 0.222(6) Uani 1.00 d . . .
O(14) O 0.0545(5) 0.528(2) 0.1738(8) 0.202(8) Uani 0.50 d P . .
O(15) O 0.1266(9) 0.578(4) 0.2901(7) 0.31(1) Uani 0.50 d P . .
N(1) N 0.0316(1) -0.1187(4) 0.4362(2) 0.069(2) Uani 1.00 d . . .
N(1a) N 0.0764(1) -0.2484(5) 0.4204(2) 0.069(2) Uani 1.00 d . . .
N(1b) N 0.0802(1) -0.2029(4) 0.5409(2) 0.066(1) Uani 1.00 d . . .
N(1c) N 0.1606(2) 0.2612(5) 0.4795(2) 0.074(2) Uani 1.00 d . . .
N(1d) N 0.1028(2) 0.2982(5) 0.5234(2) 0.076(2) Uani 1.00 d . . .
N(2) N 0.0829(2) 0.2539(5) 0.4176(2) 0.081(2) Uani 1.00 d . . .
N(2a) N 0.1369(2) -0.2462(6) 0.4417(3) 0.083(2) Uani 1.00 d . . .
N(2b) N 0.1381(2) -0.2996(5) 0.5975(2) 0.076(2) Uani 1.00 d . . .
N(2c) N 0.2177(2) 0.2244(5) 0.5655(3) 0.080(2) Uani 1.00 d . . .
N(2d) N 0.1363(2) 0.2236(6) 0.6114(3) 0.089(2) Uani 1.00 d . . .
C(1) C 0.0211(2) -0.0165(6) 0.3969(3) 0.077(2) Uani 1.00 d . . .
C(1a) C 0.0161(2) -0.2349(6) 0.4058(3) 0.074(2) Uani 1.00 d . . .
C(1b) C 0.0213(2) -0.0985(6) 0.4746(3) 0.075(2) Uani 1.00 d . . .
C(1c) C 0.1000(2) 0.2740(7) 0.3875(3) 0.090(3) Uani 1.00 d . . .
C(1d) C 0.0737(2) 0.3726(6) 0.4306(3) 0.087(2) Uani 1.00 d . . .
C(2) C 0.0497(2) 0.0864(6) 0.4268(3) 0.077(2) Uani 1.00 d . . .
C(2a) C 0.0387(2) -0.2778(6) 0.3862(3) 0.068(2) Uani 1.00 d . . .
C(2b) C 0.0441(2) -0.1797(6) 0.5242(3) 0.071(2) Uani 1.00 d . . .
C(2c) C 0.1415(2) 0.3146(7) 0.4286(3) 0.081(2) Uani 1.00 d . . .
C(2d) C 0.0737(2) 0.3665(6) 0.4807(3) 0.079(2) Uani 1.00 d . . .
C(3) C 0.0491(2) 0.1702(7) 0.3866(3) 0.090(2) Uani 1.00 d . . .
C(3a) C 0.0230(2) -0.3413(7) 0.3384(3) 0.082(2) Uani 1.00 d . . .
C(3b) C 0.0311(2) -0.2266(7) 0.5532(4) 0.082(2) Uani 1.00 d . . .
C(3c) C 0.1582(3) 0.3958(7) 0.4141(4) 0.092(3) Uani 1.00 d . . .
C(3d) C 0.0486(2) 0.4291(6) 0.4845(3) 0.085(2) Uani 1.00 d . . .
C(4a) C 0.0462(2) -0.3760(7) 0.3234(3) 0.089(2) Uani 1.00 d . . .
C(4b) C 0.0553(2) -0.2968(7) 0.5996(3) 0.085(3) Uani 1.00 d . . .
C(4c) C 0.1975(3) 0.4202(8) 0.4544(4) 0.103(3) Uani 1.00 d . . .
C(4d) C 0.0532(2) 0.4232(7) 0.5353(4) 0.094(3) Uani 1.00 d . . .
C(5a) C 0.0837(2) -0.3465(7) 0.3557(3) 0.084(2) Uani 1.00 d . . .
C(5b) C 0.0918(2) -0.3207(7) 0.6164(3) 0.084(2) Uani 1.00 d . . .
C(5c) C 0.2177(3) 0.3654(7) 0.5047(4) 0.091(3) Uani 1.00 d . . .
C(5d) C 0.0816(2) 0.3564(7) 0.5779(3) 0.088(2) Uani 1.00 d . . .
C(6a) C 0.0995(2) -0.2812(6) 0.4054(3) 0.073(2) Uani 1.00 d . . .
C(6b) C 0.1039(2) -0.2751(6) 0.5858(3) 0.067(2) Uani 1.00 d . . .
C(6c) C 0.1991(2) 0.2831(6) 0.5171(3) 0.076(2) Uani 1.00 d . . .
C(6d) C 0.1068(2) 0.2908(6) 0.5716(3) 0.078(2) Uani 1.00 d . . .
C(7a) C 0.1657(2) -0.2534(7) 0.4318(4) 0.091(3) Uani 1.00 d . . .
C(7b) C 0.1654(2) -0.3859(7) 0.6391(3) 0.087(2) Uani 1.00 d . . .
C(7c) C 0.2584(2) 0.2390(7) 0.6093(3) 0.086(2) Uani 1.00 d . . .
C(7d) C 0.1484(2) 0.2076(7) 0.6681(3) 0.086(2) Uani 1.00 d . . .
C(8a) C 0.1776(2) -0.1335(8) 0.4218(4) 0.094(3) Uani 1.00 d . . .
C(8b) C 0.1976(2) -0.4109(7) 0.6341(3) 0.086(2) Uani 1.00 d . . .
C(8c) C 0.2737(2) 0.1504(7) 0.6580(3) 0.088(2) Uani 1.00 d . . .
C(8d) C 0.1390(2) 0.0832(8) 0.6799(3) 0.086(2) Uani 1.00 d . . .
C(9a) C 0.2067(3) -0.159(1) 0.4113(5) 0.136(5) Uani 1.00 d . . .
C(9b) C 0.1824(3) -0.4535(9) 0.5767(4) 0.121(4) Uani 1.00 d . . .
C(9c) C 0.2541(3) 0.172(1) 0.6857(4) 0.118(3) Uani 1.00 d . . .
C(9d) C 0.1533(3) 0.086(1) 0.7406(4) 0.117(3) Uani 1.00 d . . .
C(10a) C 0.1422(4) -0.076(1) 0.3712(6) 0.177(6) Uani 1.00 d . . .
C(10b) C 0.2227(3) -0.5095(10) 0.6766(5) 0.139(4) Uani 1.00 d . . .
C(10c) C 0.2676(3) 0.0214(9) 0.6381(4) 0.121(4) Uani 1.00 d . . .
C(10d) C 0.0963(3) 0.0628(10) 0.6424(4) 0.117(3) Uani 1.00 d . . .
C(11a) C 0.1948(4) -0.053(1) 0.4723(6) 0.170(6) Uani 1.00 d . . .
C(11b) C 0.2213(3) -0.2997(9) 0.6475(5) 0.126(3) Uani 1.00 d . . .
C(11c) C 0.3175(3) 0.178(1) 0.7020(5) 0.137(4) Uani 1.00 d . . .
C(11d) C 0.1591(3) -0.0168(8) 0.6717(4) 0.109(3) Uani 1.00 d . . .
H(1) H 0.0210 -0.0442 0.3669 0.0934 Uiso 1.00 calc . . .
H(2) H -0.0038 0.0122 0.3829 0.0934 Uiso 1.00 calc . . .
H(3) H 0.0434 0.1324 0.4469 0.0920 Uiso 1.00 calc . . .
H(4) H 0.0259 0.2166 0.3671 0.1084 Uiso 1.00 calc . . .
H(5) H 0.0499 0.1246 0.3607 0.1084 Uiso 1.00 calc . . .
H(6) H 0.0180 -0.2950 0.4309 0.0903 Uiso 1.00 calc . . .
H(7) H -0.0100 -0.2257 0.3750 0.0903 Uiso 1.00 calc . . .
H(8) H -0.0038 -0.3625 0.3158 0.1008 Uiso 1.00 calc . . .
H(9) H 0.0358 -0.4224 0.2902 0.1056 Uiso 1.00 calc . . .
H(10) H 0.0998 -0.3678 0.3452 0.0994 Uiso 1.00 calc . . .
H(11) H 0.1877 -0.2911 0.4630 0.1080 Uiso 1.00 calc . . .
H(12) H 0.1552 -0.3021 0.3991 0.1080 Uiso 1.00 calc . . .
H(13) H 0.2291 -0.1910 0.4433 0.1646 Uiso 1.00 calc . . .
H(14) H 0.1958 -0.2116 0.3803 0.1646 Uiso 1.00 calc . . .
H(15) H 0.2127 -0.0829 0.4019 0.1646 Uiso 1.00 calc . . .
H(16) H 0.1494 -0.0017 0.3633 0.2147 Uiso 1.00 calc . . .
H(17) H 0.1313 -0.1284 0.3399 0.2147 Uiso 1.00 calc . . .
H(18) H 0.1241 -0.0596 0.3781 0.2147 Uiso 1.00 calc . . .
H(19) H 0.2169 -0.0929 0.5041 0.2057 Uiso 1.00 calc . . .
H(20) H 0.2027 0.0204 0.4658 0.2057 Uiso 1.00 calc . . .
H(21) H 0.1767 -0.0385 0.4790 0.2057 Uiso 1.00 calc . . .
H(22) H 0.0262 -0.0167 0.4866 0.0928 Uiso 1.00 calc . . .
H(23) H -0.0054 -0.1155 0.4552 0.0928 Uiso 1.00 calc . . .
H(24) H 0.0054 -0.2104 0.5400 0.0967 Uiso 1.00 calc . . .
H(25) H 0.0465 -0.3279 0.6194 0.1049 Uiso 1.00 calc . . .
H(26) H 0.1084 -0.3710 0.6487 0.0984 Uiso 1.00 calc . . .
H(27) H 0.1757 -0.3581 0.6754 0.1061 Uiso 1.00 calc . . .
H(28) H 0.1517 -0.4606 0.6324 0.1061 Uiso 1.00 calc . . .
H(29) H 0.1666 -0.3909 0.5506 0.1478 Uiso 1.00 calc . . .
H(30) H 0.2031 -0.4697 0.5754 0.1478 Uiso 1.00 calc . . .
H(31) H 0.1674 -0.5237 0.5681 0.1478 Uiso 1.00 calc . . .
H(32) H 0.2091 -0.5812 0.6695 0.1664 Uiso 1.00 calc . . .
H(33) H 0.2447 -0.5257 0.6770 0.1664 Uiso 1.00 calc . . .
H(34) H 0.2333 -0.4821 0.7144 0.1664 Uiso 1.00 calc . . .
H(35) H 0.2314 -0.2738 0.6856 0.1491 Uiso 1.00 calc . . .
H(36) H 0.2428 -0.3187 0.6482 0.1491 Uiso 1.00 calc . . .
H(37) H 0.2065 -0.2385 0.6227 0.1491 Uiso 1.00 calc . . .
H(38) H 0.0984 0.2018 0.3695 0.1079 Uiso 1.00 calc . . .
H(39) H 0.0853 0.3359 0.3597 0.1079 Uiso 1.00 calc . . .
H(40) H 0.1438 0.4333 0.3780 0.1094 Uiso 1.00 calc . . .
H(41) H 0.2094 0.4722 0.4443 0.1227 Uiso 1.00 calc . . .
H(42) H 0.2439 0.3849 0.5308 0.1098 Uiso 1.00 calc . . .
H(43) H 0.2722 0.2249 0.5944 0.1032 Uiso 1.00 calc . . .
H(44) H 0.2634 0.3195 0.6236 0.1032 Uiso 1.00 calc . . .
H(45) H 0.2606 0.2503 0.7022 0.1377 Uiso 1.00 calc . . .
H(46) H 0.2278 0.1620 0.6602 0.1377 Uiso 1.00 calc . . .
H(47) H 0.2645 0.1133 0.7159 0.1377 Uiso 1.00 calc . . .
H(48) H 0.2408 0.0039 0.6124 0.1421 Uiso 1.00 calc . . .
H(49) H 0.2800 0.0059 0.6218 0.1421 Uiso 1.00 calc . . .
H(50) H 0.2782 -0.0325 0.6701 0.1421 Uiso 1.00 calc . . .
H(51) H 0.3279 0.1254 0.7324 0.1730 Uiso 1.00 calc . . .
H(52) H 0.3294 0.1658 0.6841 0.1730 Uiso 1.00 calc . . .
H(53) H 0.3205 0.2596 0.7135 0.1730 Uiso 1.00 calc . . .
H(54) H 0.0920 0.4308 0.4370 0.1010 Uiso 1.00 calc . . .
H(55) H 0.0487 0.3973 0.3984 0.1010 Uiso 1.00 calc . . .
H(56) H 0.0284 0.4771 0.4538 0.1011 Uiso 1.00 calc . . .
H(57) H 0.0351 0.4652 0.5375 0.1147 Uiso 1.00 calc . . .
H(58) H 0.0838 0.3518 0.6112 0.1093 Uiso 1.00 calc . . .
H(59) H 0.1757 0.2199 0.6934 0.1023 Uiso 1.00 calc . . .
H(60) H 0.1361 0.2681 0.6750 0.1023 Uiso 1.00 calc . . .
H(61) H 0.1478 0.0096 0.7500 0.1410 Uiso 1.00 calc . . .
H(62) H 0.1805 0.0982 0.7652 0.1410 Uiso 1.00 calc . . .
H(63) H 0.1409 0.1481 0.7459 0.1410 Uiso 1.00 calc . . .
H(64) H 0.0836 0.1235 0.6478 0.1399 Uiso 1.00 calc . . .
H(65) H 0.0869 0.0585 0.6049 0.1399 Uiso 1.00 calc . . .
H(66) H 0.0910 -0.0148 0.6525 0.1399 Uiso 1.00 calc . . .
H(67) H 0.1548 -0.0941 0.6814 0.1291 Uiso 1.00 calc . . .
H(68) H 0.1506 -0.0192 0.6341 0.1291 Uiso 1.00 calc . . .
H(69) H 0.1868 -0.0037 0.6957 0.1291 Uiso 1.00 calc . . .
H(70) H 0.1439 0.1671 0.5954 0.1103 Uiso 1.00 calc . . .
H(73) H 0.2036 0.1707 0.5721 0.0956 Uiso 1.00 calc . . .
H(74) H 0.1563 -0.0784 0.5490 0.1103 Uiso 1.00 calc . . .
H(75) H 0.1460 -0.2534 0.5784 0.0916 Uiso 1.00 calc . . .
H(76) H 0.5359 0.5114 0.2783 0.1103 Uiso 1.00 calc . . .
H(78) H 0.0913 0.2256 0.2527 0.1103 Uiso 1.00 calc . . .
H(79) H 0.5475 0.4262 0.2378 0.1103 Uiso 1.00 calc . . .
H(80) H 0.1449 -0.2137 0.4767 0.0997 Uiso 1.00 calc . . .

loop_
_atom_site_aniso_label
_atom_site_aniso_U_11
_atom_site_aniso_U_22
_atom_site_aniso_U_33
_atom_site_aniso_U_12
_atom_site_aniso_U_13
_atom_site_aniso_U_23
Cu(1) 0.0471(4) 0.0786(5) 0.0568(5) 0.0002(3) 0.0249(4) 0.0013(3)
Cu(2) 0.0592(5) 0.0796(5) 0.0558(5) -0.0029(3) 0.0273(4) 0.0057(4)
Cl(1) 0.163(3) 0.133(2) 0.161(3) 0.045(2) 0.129(3) 0.039(2)
F(1) 0.067(2) 0.099(2) 0.068(2) -0.007(2) 0.032(2) 0.006(2)
O(1) 0.046(2) 0.089(3) 0.060(3) 0.004(2) 0.017(2) 0.014(2)
O(1h) 0.046(2) 0.081(2) 0.059(2) -0.002(2) 0.026(2) 0.002(2)
O(1w) 0.154(8) 0.148(6) 0.188(9) 0.020(6) 0.071(7) 0.023(6)
O(2w) 0.19(2) 0.117(10) 0.16(1) -0.03(1) 0.05(1) 0.02(1)
O(3w) 0.22(2) 0.18(2) 0.15(2) 0.04(2) 0.11(2) 0.00(1)
O(4w) 0.11(1) 0.13(1) 0.17(1) 0.023(8) 0.09(1) -0.013(10)
O(11) 0.143(7) 0.147(6) 0.210(10) 0.028(6) 0.079(7) 0.002(7)
O(12) 0.25(1) 0.27(1) 0.22(1) 0.091(10) 0.19(1) 0.067(10)
O(13) 0.29(2) 0.185(9) 0.24(1) -0.03(1) 0.19(1) 0.037(9)
O(14) 0.11(1) 0.24(2) 0.18(2) 0.02(1) 0.05(1) -0.11(2)
O(15) 0.29(3) 0.47(5) 0.07(1) 0.26(3) 0.07(1) 0.05(2)
N(1) 0.059(3) 0.076(3) 0.064(3) -0.002(2) 0.033(3) -0.003(3)
N(1a) 0.053(3) 0.088(3) 0.058(3) -0.007(2) 0.029(3) -0.009(3)
N(1b) 0.056(3) 0.074(3) 0.060(3) 0.000(2) 0.031(3) -0.001(2)
N(1c) 0.077(4) 0.075(3) 0.066(3) 0.001(3) 0.041(3) 0.004(3)
N(1d) 0.070(3) 0.081(3) 0.070(4) -0.006(3) 0.037(3) -0.002(3)
N(2) 0.077(4) 0.078(3) 0.071(4) -0.002(3) 0.036(3) 0.008(3)
N(2a) 0.058(3) 0.119(4) 0.073(4) -0.005(3) 0.040(3) -0.016(3)
N(2b) 0.062(3) 0.094(3) 0.067(3) 0.016(3) 0.037(3) 0.019(3)
N(2c) 0.062(3) 0.094(4) 0.077(4) -0.008(3) 0.038(3) 0.000(3)
N(2d) 0.084(4) 0.112(4) 0.061(4) 0.010(3) 0.038(3) -0.001(3)
C(1) 0.048(3) 0.088(4) 0.069(4) -0.002(3) 0.022(3) 0.003(3)
C(1a) 0.056(3) 0.088(4) 0.061(4) -0.011(3) 0.026(3) -0.011(3)
C(1b) 0.049(3) 0.093(4) 0.072(4) 0.002(3) 0.030(3) -0.006(4)
C(1c) 0.101(6) 0.110(5) 0.057(4) 0.010(4) 0.047(4) 0.013(4)
C(1d) 0.083(5) 0.084(4) 0.080(5) 0.008(4) 0.042(4) 0.022(4)
C(2) 0.055(3) 0.086(4) 0.069(4) -0.002(3) 0.026(3) 0.003(3)
C(2a) 0.057(3) 0.080(3) 0.052(3) -0.008(3) 0.025(3) -0.002(3)
C(2b) 0.059(4) 0.080(4) 0.070(4) -0.003(3) 0.036(3) -0.006(3)
C(2c) 0.082(5) 0.088(4) 0.075(5) -0.002(4) 0.049(4) 0.002(4)
C(2d) 0.066(4) 0.080(4) 0.074(5) -0.010(3) 0.033(4) 0.000(4)
C(3) 0.068(4) 0.093(4) 0.068(4) 0.001(4) 0.020(4) 0.014(4)
C(3a) 0.064(4) 0.093(4) 0.066(4) -0.006(3) 0.026(4) -0.010(4)
C(3b) 0.074(4) 0.089(4) 0.099(6) -0.013(4) 0.061(4) -0.014(4)
C(3c) 0.112(6) 0.090(5) 0.090(6) 0.017(5) 0.070(5) 0.019(4)
C(3d) 0.065(4) 0.073(4) 0.091(5) 0.004(3) 0.034(4) -0.001(4)
C(4a) 0.082(5) 0.103(5) 0.056(4) -0.003(4) 0.028(4) -0.016(4)
C(4b) 0.097(5) 0.089(4) 0.086(5) -0.011(4) 0.064(5) -0.005(4)
C(4c) 0.116(7) 0.101(5) 0.133(8) 0.006(5) 0.097(7) 0.015(6)
C(4d) 0.078(5) 0.096(5) 0.098(6) 0.001(4) 0.047(5) -0.022(5)
C(5a) 0.092(5) 0.096(5) 0.063(4) 0.006(4) 0.045(4) -0.005(4)
C(5b) 0.086(5) 0.093(4) 0.075(5) 0.000(4) 0.051(4) 0.005(4)
C(5c) 0.095(6) 0.088(5) 0.110(6) -0.005(4) 0.073(5) 0.004(5)
C(5d) 0.071(4) 0.101(5) 0.084(5) -0.004(4) 0.043(4) -0.017(4)
C(6a) 0.065(4) 0.082(4) 0.067(4) -0.002(3) 0.038(3) -0.002(3)
C(6b) 0.062(4) 0.078(4) 0.055(4) -0.005(3) 0.032(3) 0.001(3)
C(6c) 0.072(4) 0.089(4) 0.076(5) -0.007(3) 0.049(4) -0.008(4)
C(6d) 0.069(4) 0.088(4) 0.067(4) -0.011(3) 0.036(4) -0.013(4)
C(7a) 0.078(5) 0.109(5) 0.106(6) -0.001(4) 0.065(5) -0.012(5)
C(7b) 0.080(5) 0.095(5) 0.062(4) 0.010(4) 0.030(4) 0.013(4)
C(7c) 0.063(4) 0.099(5) 0.092(5) -0.007(4) 0.045(4) -0.016(4)
C(7d) 0.073(4) 0.112(5) 0.060(4) -0.005(4) 0.033(4) -0.013(4)
C(8a) 0.079(5) 0.122(6) 0.091(6) -0.004(4) 0.056(5) -0.002(5)
C(8b) 0.069(4) 0.080(4) 0.087(5) 0.014(3) 0.036(4) 0.003(4)
C(8c) 0.063(4) 0.107(5) 0.079(5) -0.001(4) 0.035(4) -0.012(4)
C(8d) 0.066(4) 0.118(5) 0.061(4) -0.011(4) 0.030(3) -0.006(4)
C(9a) 0.135(9) 0.171(9) 0.152(10) -0.023(7) 0.114(9) -0.020(8)
C(9b) 0.128(8) 0.118(6) 0.110(7) 0.013(6) 0.069(6) -0.019(6)
C(9c) 0.092(6) 0.176(9) 0.079(6) 0.015(6) 0.048(5) -0.003(6)
C(9d) 0.107(7) 0.167(8) 0.076(6) -0.010(6) 0.053(5) 0.005(6)
C(10a) 0.15(1) 0.20(1) 0.19(1) 0.045(10) 0.11(1) 0.10(1)
C(10b) 0.116(8) 0.137(8) 0.143(9) 0.054(7) 0.067(7) 0.038(7)
C(10c) 0.134(8) 0.106(6) 0.116(7) 0.011(6) 0.072(7) 0.006(6)
C(10d) 0.081(5) 0.149(8) 0.098(6) -0.027(5) 0.042(5) -0.011(6)
C(11a) 0.16(1) 0.20(1) 0.21(1) -0.097(10) 0.14(1) -0.11(1)
C(11b) 0.075(5) 0.125(7) 0.140(9) 0.015(5) 0.044(6) 0.013(6)
C(11c) 0.067(5) 0.183(10) 0.111(8) -0.004(6) 0.028(5) -0.008(7)
C(11d) 0.120(7) 0.117(6) 0.082(6) 0.005(5) 0.057(5) 0.000(5)

loop_
_atom_type_symbol
_atom_type_description
_atom_type_scat_dispersion_real
_atom_type_scat_dispersion_imag
_atom_type_scat_source
Cu Cu 0.320 1.265
;International Tables for Crystallography
(1992, Vol. C, Tables 4.2.6.8 and 6.1.1.1)
;
N N 0.006 0.003
;International Tables for Crystallography
(1992, Vol. C, Tables 4.2.6.8 and 6.1.1.1)
;
O O 0.011 0.006
;International Tables for Crystallography
(1992, Vol. C, Tables 4.2.6.8 and 6.1.1.1)
;
C C 0.003 0.002
;International Tables for Crystallography
(1992, Vol. C, Tables 4.2.6.8 and 6.1.1.1)
;
H H 0.000 0.000
;International Tables for Crystallography
(1992, Vol. C, Table 6.1.1.2)
;
Cl Cl 0.148 0.159
;International Tables for Crystallography
(1992, Vol. C, Tables 4.2.6.8 and 6.1.1.1)
;
F F 0.017 0.010
;International Tables for Crystallography
(1992, Vol. C, Tables 4.2.6.8 and 6.1.1.1)
;

loop_
_geom_angle_atom_site_label_1
_geom_angle_atom_site_label_2
_geom_angle_atom_site_label_3
_geom_angle
_geom_angle_site_symmetry_1
_geom_angle_site_symmetry_2
_geom_angle_site_symmetry_3
_geom_angle_publ_flag
O(1) Cu(1) O(1h) 96.9(2) . . . yes
O(1) Cu(1) N(1) 84.0(2) . . . yes
O(1) Cu(1) N(1a) 111.3(2) . . . yes
O(1) Cu(1) N(1b) 127.8(2) . . . yes
O(1h) Cu(1) N(1) 178.3(2) . . . yes
O(1h) Cu(1) N(1a) 97.9(2) . . . yes
O(1h) Cu(1) N(1b) 99.2(2) . . . yes
N(1) Cu(1) N(1a) 80.4(2) . . . yes
N(1) Cu(1) N(1b) 81.4(2) . . . yes
N(1a) Cu(1) N(1b) 115.1(2) . . . yes
F(1) Cu(2) O(1) 95.5(2) . . . yes
F(1) Cu(2) N(1c) 97.6(2) . . . yes
F(1) Cu(2) N(1d) 97.3(2) . . . yes
F(1) Cu(2) N(2) 177.8(2) . . . yes
O(1) Cu(2) N(1c) 147.5(2) . . . yes
O(1) Cu(2) N(1d) 98.1(2) . . . yes
O(1) Cu(2) N(2) 84.8(2) . . . yes
N(1c) Cu(2) N(1d) 109.5(2) . . . yes
N(1c) Cu(2) N(2) 83.2(2) . . . yes
N(1d) Cu(2) N(2) 80.5(2) . . . yes
O(11) Cl(1) O(12) 121.4(7) . . . yes
O(11) Cl(1) O(13) 114.9(8) . . . yes
O(11) Cl(1) O(14) 97.8(8) . . . yes
O(11) Cl(1) O(15) 99(1) . . . yes
O(12) Cl(1) O(13) 122.7(8) . . . yes
O(12) Cl(1) O(14) 95.4(9) . . . yes
O(12) Cl(1) O(15) 86(1) . . . yes
O(13) Cl(1) O(14) 86(1) . . . yes
O(13) Cl(1) O(15) 73(1) . . . yes
O(14) Cl(1) O(15) 158(1) . . . yes
Cu(1) O(1) Cu(2) 134.8(2) . . . yes
Cu(1) O(1) C(2) 114.5(4) . . . yes
Cu(2) O(1) C(2) 110.6(4) . . . yes
Cl(1) O(13) O(15) 58.7(9) . . . yes
Cl(1) O(15) O(13) 47(1) . . . yes
Cu(1) N(1) C(1) 106.7(4) . . . yes
Cu(1) N(1) C(1a) 107.5(4) . . . yes
Cu(1) N(1) C(1b) 105.4(4) . . . yes
C(1) N(1) C(1a) 111.4(5) . . . yes
C(1) N(1) C(1b) 113.9(5) . . . yes
C(1a) N(1) C(1b) 111.4(5) . . . yes
Cu(1) N(1a) C(2a) 112.3(4) . . . yes
Cu(1) N(1a) C(6a) 128.2(4) . . . yes
C(2a) N(1a) C(6a) 118.9(5) . . . yes
Cu(1) N(1b) C(2b) 112.3(4) . . . yes
Cu(1) N(1b) C(6b) 127.6(4) . . . yes
C(2b) N(1b) C(6b) 119.8(5) . . . yes
Cu(2) N(1c) C(2c) 112.9(5) . . . yes
Cu(2) N(1c) C(6c) 128.9(5) . . . yes
C(2c) N(1c) C(6c) 117.9(6) . . . yes
Cu(2) N(1d) C(2d) 110.1(5) . . . yes
Cu(2) N(1d) C(6d) 128.0(5) . . . yes
C(2d) N(1d) C(6d) 119.1(6) . . . yes
Cu(2) N(2) C(1c) 105.0(4) . . . yes
Cu(2) N(2) C(1d) 109.1(4) . . . yes
Cu(2) N(2) C(3) 107.4(4) . . . yes
C(1c) N(2) C(1d) 109.7(6) . . . yes
C(1c) N(2) C(3) 112.3(6) . . . yes
C(1d) N(2) C(3) 112.9(6) . . . yes
C(6a) N(2a) C(7a) 126.0(6) . . . yes
C(6b) N(2b) C(7b) 124.4(6) . . . yes
C(6c) N(2c) C(7c) 122.8(6) . . . yes
C(6d) N(2d) C(7d) 125.9(6) . . . yes
N(1) C(1) C(2) 110.6(5) . . . yes
N(1) C(1a) C(2a) 110.5(5) . . . yes
N(1) C(1b) C(2b) 110.5(5) . . . yes
N(2) C(1c) C(2c) 110.0(6) . . . yes
N(2) C(1d) C(2d) 112.5(6) . . . yes
O(1) C(2) C(1) 110.8(5) . . . yes
O(1) C(2) C(3) 109.2(5) . . . yes
C(1) C(2) C(3) 112.3(6) . . . yes
N(1a) C(2a) C(1a) 114.4(5) . . . yes
N(1a) C(2a) C(3a) 122.4(6) . . . yes
C(1a) C(2a) C(3a) 123.2(6) . . . yes
N(1b) C(2b) C(1b) 114.2(6) . . . yes
N(1b) C(2b) C(3b) 121.0(6) . . . yes
C(1b) C(2b) C(3b) 124.8(6) . . . yes
N(1c) C(2c) C(1c) 113.9(6) . . . yes
N(1c) C(2c) C(3c) 123.7(8) . . . yes
C(1c) C(2c) C(3c) 122.3(7) . . . yes
N(1d) C(2d) C(1d) 113.8(7) . . . yes
N(1d) C(2d) C(3d) 122.9(7) . . . yes
C(1d) C(2d) C(3d) 123.2(7) . . . yes
N(2) C(3) C(2) 110.4(6) . . . yes
C(2a) C(3a) C(4a) 118.9(7) . . . yes
C(2b) C(3b) C(4b) 119.5(7) . . . yes
C(2c) C(3c) C(4c) 117.2(8) . . . yes
C(2d) C(3d) C(4d) 118.0(7) . . . yes
C(3a) C(4a) C(5a) 120.6(7) . . . yes
C(3b) C(4b) C(5b) 119.4(7) . . . yes
C(3c) C(4c) C(5c) 120.8(7) . . . yes
C(3d) C(4d) C(5d) 120.2(7) . . . yes
C(4a) C(5a) C(6a) 119.5(7) . . . yes
C(4b) C(5b) C(6b) 120.1(7) . . . yes
C(4c) C(5c) C(6c) 119.5(8) . . . yes
C(4d) C(5d) C(6d) 119.9(8) . . . yes
N(1a) C(6a) N(2a) 115.0(6) . . . yes
N(1a) C(6a) C(5a) 119.6(6) . . . yes
N(2a) C(6a) C(5a) 125.3(6) . . . yes
N(1b) C(6b) N(2b) 116.1(5) . . . yes
N(1b) C(6b) C(5b) 120.0(6) . . . yes
N(2b) C(6b) C(5b) 123.9(6) . . . yes
N(1c) C(6c) N(2c) 116.8(6) . . . yes
N(1c) C(6c) C(5c) 120.8(7) . . . yes
N(2c) C(6c) C(5c) 122.3(7) . . . yes
N(1d) C(6d) N(2d) 115.1(6) . . . yes
N(1d) C(6d) C(5d) 120.0(7) . . . yes
N(2d) C(6d) C(5d) 124.9(7) . . . yes
N(2a) C(7a) C(8a) 115.5(6) . . . yes
N(2b) C(7b) C(8b) 111.1(6) . . . yes
N(2c) C(7c) C(8c) 112.4(6) . . . yes
N(2d) C(7d) C(8d) 114.7(6) . . . yes
C(7a) C(8a) C(9a) 108.0(8) . . . yes
C(7a) C(8a) C(10a) 107.7(8) . . . yes
C(7a) C(8a) C(11a) 109.9(8) . . . yes
C(9a) C(8a) C(10a) 110.3(9) . . . yes
C(9a) C(8a) C(11a) 110.2(8) . . . yes
C(10a) C(8a) C(11a) 110(1) . . . yes
C(7b) C(8b) C(9b) 112.0(7) . . . yes
C(7b) C(8b) C(10b) 106.8(7) . . . yes
C(7b) C(8b) C(11b) 110.5(7) . . . yes
C(9b) C(8b) C(10b) 109.3(7) . . . yes
C(9b) C(8b) C(11b) 108.9(8) . . . yes
C(10b) C(8b) C(11b) 109.4(8) . . . yes
C(7c) C(8c) C(9c) 110.6(7) . . . yes
C(7c) C(8c) C(10c) 110.9(7) . . . yes
C(7c) C(8c) C(11c) 106.6(7) . . . yes
C(9c) C(8c) C(10c) 110.0(8) . . . yes
C(9c) C(8c) C(11c) 108.1(8) . . . yes
C(10c) C(8c) C(11c) 110.5(8) . . . yes
C(7d) C(8d) C(9d) 106.4(7) . . . yes
C(7d) C(8d) C(10d) 110.2(7) . . . yes
C(7d) C(8d) C(11d) 110.8(7) . . . yes
C(9d) C(8d) C(10d) 109.2(7) . . . yes
C(9d) C(8d) C(11d) 110.0(8) . . . yes
C(10d) C(8d) C(11d) 110.1(7) . . . yes

loop_
_geom_bond_atom_site_label_1
_geom_bond_atom_site_label_2
_geom_bond_distance
_geom_bond_site_symmetry_1
_geom_bond_site_symmetry_2
_geom_bond_publ_flag
Cu(1) O(1) 1.989(4) . . yes
Cu(1) O(1h) 1.882(4) . . yes
Cu(1) N(1) 2.027(5) . . yes
Cu(1) N(1a) 2.125(5) . . yes
Cu(1) N(1b) 2.073(5) . . yes
Cu(2) F(1) 1.881(4) . . yes
Cu(2) O(1) 1.956(4) . . yes
Cu(2) N(1c) 2.032(6) . . yes
Cu(2) N(1d) 2.244(6) . . yes
Cu(2) N(2) 2.045(6) . . yes
Cl(1) O(11) 1.368(9) . . yes
Cl(1) O(12) 1.307(9) . . yes
Cl(1) O(13) 1.320(10) . . yes
Cl(1) O(14) 1.54(2) . . yes
Cl(1) O(15) 1.53(2) . . yes
O(1) C(2) 1.408(7) . . yes
O(3w) O(4w) 1.29(2) . 7_556 yes
O(13) O(15) 1.72(4) . . yes
N(1) C(1) 1.488(8) . . yes
N(1) C(1a) 1.481(8) . . yes
N(1) C(1b) 1.483(8) . . yes
N(1a) C(2a) 1.352(8) . . yes
N(1a) C(6a) 1.373(8) . . yes
N(1b) C(2b) 1.356(8) . . yes
N(1b) C(6b) 1.355(8) . . yes
N(1c) C(2c) 1.354(9) . . yes
N(1c) C(6c) 1.363(9) . . yes
N(1d) C(2d) 1.362(9) . . yes
N(1d) C(6d) 1.344(9) . . yes
N(2) C(1c) 1.489(9) . . yes
N(2) C(1d) 1.491(9) . . yes
N(2) C(3) 1.495(9) . . yes
N(2a) C(6a) 1.359(9) . . yes
N(2a) C(7a) 1.456(9) . . yes
N(2b) C(6b) 1.339(8) . . yes
N(2b) C(7b) 1.446(9) . . yes
N(2c) C(6c) 1.325(9) . . yes
N(2c) C(7c) 1.444(9) . . yes
N(2d) C(6d) 1.333(9) . . yes
N(2d) C(7d) 1.453(9) . . yes
C(1) C(2) 1.518(9) . . yes
C(1a) C(2a) 1.496(9) . . yes
C(1b) C(2b) 1.488(9) . . yes
C(1c) C(2c) 1.52(1) . . yes
C(1d) C(2d) 1.50(1) . . yes
C(2) C(3) 1.51(1) . . yes
C(2a) C(3a) 1.350(9) . . yes
C(2b) C(3b) 1.387(9) . . yes
C(2c) C(3c) 1.38(1) . . yes
C(2d) C(3d) 1.36(1) . . yes
C(3a) C(4a) 1.38(1) . . yes
C(3b) C(4b) 1.37(1) . . yes
C(3c) C(4c) 1.40(1) . . yes
C(3d) C(4d) 1.41(1) . . yes
C(4a) C(5a) 1.34(1) . . yes
C(4b) C(5b) 1.37(1) . . yes
C(4c) C(5c) 1.34(1) . . yes
C(4d) C(5d) 1.34(1) . . yes
C(5a) C(6a) 1.404(10) . . yes
C(5b) C(6b) 1.396(9) . . yes
C(5c) C(6c) 1.410(10) . . yes
C(5d) C(6d) 1.42(1) . . yes
C(7a) C(8a) 1.51(1) . . yes
C(7b) C(8b) 1.52(1) . . yes
C(7c) C(8c) 1.53(1) . . yes
C(7d) C(8d) 1.54(1) . . yes
C(8a) C(9a) 1.51(1) . . yes
C(8a) C(10a) 1.50(1) . . yes
C(8a) C(11a) 1.50(1) . . yes
C(8b) C(9b) 1.49(1) . . yes
C(8b) C(10b) 1.52(1) . . yes
C(8b) C(11b) 1.50(1) . . yes
C(8c) C(9c) 1.52(1) . . yes
C(8c) C(10c) 1.51(1) . . yes
C(8c) C(11c) 1.56(1) . . yes
C(8d) C(9d) 1.52(1) . . yes
C(8d) C(10d) 1.50(1) . . yes
C(8d) C(11d) 1.52(1) . . yes

loop_
_geom_hbond_atom_site_label_D
_geom_hbond_atom_site_label_H
_geom_hbond_atom_site_label_A
_geom_hbond_site_symmetry_D
_geom_hbond_site_symmetry_H
_geom_hbond_site_symmetry_A
_geom_hbond_distance_DH
_geom_hbond_distance_HA
_geom_hbond_distance_DA
_geom_hbond_angle_DHA
_geom_hbond_publ_flag
O(1h) H(74) F(1) . . . 0.889 1.967 2.802(5) 156.018 no
N(2a) H(80) O(1h) . . . 0.952 1.828 2.748(9) 161.671 no
N(2b) H(75) O(1h) . . . 0.968 1.794 2.722(9) 159.506 no
N(2c) H(73) F(1) . . . 0.954 1.746 2.654(9) 157.822 no
N(2d) H(70) F(1) . . . 0.957 1.889 2.82(1) 163.180 no

loop_
_geom_torsion_atom_site_label_1
_geom_torsion_atom_site_label_2
_geom_torsion_atom_site_label_3
_geom_torsion_atom_site_label_4
_geom_torsion
_geom_torsion_site_symmetry_1
_geom_torsion_site_symmetry_2
_geom_torsion_site_symmetry_3
_geom_torsion_site_symmetry_4
_geom_torsion_publ_flag
Cu(1) O(1) Cu(2) F(1) -19.5(4) . . . . yes
Cu(1) O(1) Cu(2) N(1c) 94.1(5) . . . . yes
Cu(1) O(1) Cu(2) N(1d) -117.7(4) . . . . yes
Cu(1) O(1) Cu(2) N(2) 162.7(4) . . . . yes
Cu(1) O(1) C(2) C(1) -17.5(7) . . . . yes
Cu(1) O(1) C(2) C(3) -141.7(5) . . . . yes
Cu(1) N(1) C(1) C(2) -38.4(6) . . . . yes
Cu(1) N(1) C(1a) C(2a) -42.2(6) . . . . yes
Cu(1) N(1) C(1b) C(2b) -43.4(6) . . . . yes
Cu(1) N(1a) C(2a) C(1a) -7.1(7) . . . . yes
Cu(1) N(1a) C(2a) C(3a) 173.2(5) . . . . yes
Cu(1) N(1a) C(6a) N(2a) 9.1(9) . . . . yes
Cu(1) N(1a) C(6a) C(5a) -171.2(5) . . . . yes
Cu(1) N(1b) C(2b) C(1b) -5.9(7) . . . . yes
Cu(1) N(1b) C(2b) C(3b) 175.9(5) . . . . yes
Cu(1) N(1b) C(6b) N(2b) 2.4(8) . . . . yes
Cu(1) N(1b) C(6b) C(5b) -176.5(5) . . . . yes
Cu(2) O(1) Cu(1) O(1h) -10.3(4) . . . . yes
Cu(2) O(1) Cu(1) N(1) 171.2(4) . . . . yes
Cu(2) O(1) Cu(1) N(1a) -111.6(4) . . . . yes
Cu(2) O(1) Cu(1) N(1b) 96.9(4) . . . . yes
Cu(2) O(1) C(2) C(1) 166.7(5) . . . . yes
Cu(2) O(1) C(2) C(3) 42.6(6) . . . . yes
Cu(2) N(1c) C(2c) C(1c) -12.1(7) . . . . yes
Cu(2) N(1c) C(2c) C(3c) 169.7(6) . . . . yes
Cu(2) N(1c) C(6c) N(2c) 10.5(9) . . . . yes
Cu(2) N(1c) C(6c) C(5c) -168.9(5) . . . . yes
Cu(2) N(1d) C(2d) C(1d) -20.5(7) . . . . yes
Cu(2) N(1d) C(2d) C(3d) 163.3(6) . . . . yes
Cu(2) N(1d) C(6d) N(2d) 21.8(9) . . . . yes
Cu(2) N(1d) C(6d) C(5d) -160.8(5) . . . . yes
Cu(2) N(2) C(1c) C(2c) -40.9(7) . . . . yes
Cu(2) N(2) C(1d) C(2d) -39.4(7) . . . . yes
Cu(2) N(2) C(3) C(2) 25.3(7) . . . . yes
F(1) Cu(2) O(1) C(2) 155.1(4) . . . . yes
F(1) Cu(2) N(1c) C(2c) 172.7(4) . . . . yes
F(1) Cu(2) N(1c) C(6c) -13.6(6) . . . . yes
F(1) Cu(2) N(1d) C(2d) 179.3(4) . . . . yes
F(1) Cu(2) N(1d) C(6d) -20.1(6) . . . . yes
F(1) Cu(2) N(2) C(1c) 138(4) . . . . yes
F(1) Cu(2) N(2) C(1d) 21(5) . . . . yes
F(1) Cu(2) N(2) C(3) -101(5) . . . . yes
O(1) Cu(1) N(1) C(1) 23.0(4) . . . . yes
O(1) Cu(1) N(1) C(1a) 142.7(4) . . . . yes
O(1) Cu(1) N(1) C(1b) -98.4(4) . . . . yes
O(1) Cu(1) N(1a) C(2a) -92.9(4) . . . . yes
O(1) Cu(1) N(1a) C(6a) 77.4(6) . . . . yes
O(1) Cu(1) N(1b) C(2b) 60.3(5) . . . . yes
O(1) Cu(1) N(1b) C(6b) -125.8(5) . . . . yes
O(1) Cu(2) N(1c) C(2c) 59.8(6) . . . . yes
O(1) Cu(2) N(1c) C(6c) -126.6(6) . . . . yes
O(1) Cu(2) N(1d) C(2d) -84.1(4) . . . . yes
O(1) Cu(2) N(1d) C(6d) 76.6(6) . . . . yes
O(1) Cu(2) N(2) C(1c) -122.1(5) . . . . yes
O(1) Cu(2) N(2) C(1d) 120.4(5) . . . . yes
O(1) Cu(2) N(2) C(3) -2.3(5) . . . . yes
O(1) C(2) C(1) N(1) 37.4(8) . . . . yes
O(1) C(2) C(3) N(2) -44.9(8) . . . . yes
O(1h) Cu(1) O(1) C(2) 175.3(4) . . . . yes
O(1h) Cu(1) N(1) C(1) -96(6) . . . . yes
O(1h) Cu(1) N(1) C(1a) 23(6) . . . . yes
O(1h) Cu(1) N(1) C(1b) 142(6) . . . . yes
O(1h) Cu(1) N(1a) C(2a) 166.5(4) . . . . yes
O(1h) Cu(1) N(1a) C(6a) -23.2(6) . . . . yes
O(1h) Cu(1) N(1b) C(2b) 166.5(4) . . . . yes
O(1h) Cu(1) N(1b) C(6b) -19.6(5) . . . . yes
O(11) Cl(1) O(13) O(15) -93(1) . . . . yes
O(11) Cl(1) O(15) O(13) 113.4(9) . . . . yes
O(12) Cl(1) O(13) O(15) 75(1) . . . . yes
O(12) Cl(1) O(15) O(13) -125.3(10) . . . . yes
O(13) O(15) Cl(1) O(14) -28(3) . . . . yes
O(14) Cl(1) O(13) O(15) 169(1) . . . . yes
N(1) Cu(1) O(1) C(2) -3.2(4) . . . . yes
N(1) Cu(1) N(1a) C(2a) -13.3(4) . . . . yes
N(1) Cu(1) N(1a) C(6a) 157.0(6) . . . . yes
N(1) Cu(1) N(1b) C(2b) -15.1(4) . . . . yes
N(1) Cu(1) N(1b) C(6b) 158.8(5) . . . . yes
N(1) C(1) C(2) C(3) 159.7(6) . . . . yes
N(1) C(1a) C(2a) N(1a) 32.9(8) . . . . yes
N(1) C(1a) C(2a) C(3a) -147.4(6) . . . . yes
N(1) C(1b) C(2b) N(1b) 33.5(7) . . . . yes
N(1) C(1b) C(2b) C(3b) -148.4(6) . . . . yes
N(1a) Cu(1) O(1) C(2) 74.0(5) . . . . yes
N(1a) Cu(1) N(1) C(1) -89.8(4) . . . . yes
N(1a) Cu(1) N(1) C(1a) 29.8(4) . . . . yes
N(1a) Cu(1) N(1) C(1b) 148.7(4) . . . . yes
N(1a) Cu(1) N(1b) C(2b) -90.3(4) . . . . yes
N(1a) Cu(1) N(1b) C(6b) 83.7(5) . . . . yes
N(1a) C(2a) C(3a) C(4a) -1(1) . . . . yes
N(1a) C(6a) N(2a) C(7a) -170.3(7) . . . . yes
N(1a) C(6a) C(5a) C(4a) 0(1) . . . . yes
N(1b) Cu(1) O(1) C(2) -77.5(5) . . . . yes
N(1b) Cu(1) N(1) C(1) 152.8(4) . . . . yes
N(1b) Cu(1) N(1) C(1a) -87.6(4) . . . . yes
N(1b) Cu(1) N(1) C(1b) 31.4(4) . . . . yes
N(1b) Cu(1) N(1a) C(2a) 62.5(5) . . . . yes
N(1b) Cu(1) N(1a) C(6a) -127.2(5) . . . . yes
N(1b) C(2b) C(3b) C(4b) 0(1) . . . . yes
N(1b) C(6b) N(2b) C(7b) -172.1(6) . . . . yes
N(1b) C(6b) C(5b) C(4b) 2(1) . . . . yes
N(1c) Cu(2) O(1) C(2) -91.4(5) . . . . yes
N(1c) Cu(2) N(1d) C(2d) 78.5(5) . . . . yes
N(1c) Cu(2) N(1d) C(6d) -120.9(6) . . . . yes
N(1c) Cu(2) N(2) C(1c) 27.7(4) . . . . yes
N(1c) Cu(2) N(2) C(1d) -89.9(5) . . . . yes
N(1c) Cu(2) N(2) C(3) 147.4(5) . . . . yes
N(1c) C(2c) C(1c) N(2) 36.5(9) . . . . yes
N(1c) C(2c) C(3c) C(4c) 2(1) . . . . yes
N(1c) C(6c) N(2c) C(7c) -179.8(6) . . . . yes
N(1c) C(6c) C(5c) C(4c) -2(1) . . . . yes
N(1d) Cu(2) O(1) C(2) 56.8(4) . . . . yes
N(1d) Cu(2) N(1c) C(2c) -86.7(5) . . . . yes
N(1d) Cu(2) N(1c) C(6c) 87.0(6) . . . . yes
N(1d) Cu(2) N(2) C(1c) 138.9(5) . . . . yes
N(1d) Cu(2) N(2) C(1d) 21.3(4) . . . . yes
N(1d) Cu(2) N(2) C(3) -101.4(5) . . . . yes
N(1d) C(2d) C(1d) N(2) 40.6(8) . . . . yes
N(1d) C(2d) C(3d) C(4d) 0(1) . . . . yes
N(1d) C(6d) N(2d) C(7d) 175.8(7) . . . . yes
N(1d) C(6d) C(5d) C(4d) 1(1) . . . . yes
N(2) Cu(2) O(1) C(2) -22.7(4) . . . . yes
N(2) Cu(2) N(1c) C(2c) -9.4(5) . . . . yes
N(2) Cu(2) N(1c) C(6c) 164.3(6) . . . . yes
N(2) Cu(2) N(1d) C(2d) -0.8(4) . . . . yes
N(2) Cu(2) N(1d) C(6d) 159.9(6) . . . . yes
N(2) C(1c) C(2c) C(3c) -145.3(7) . . . . yes
N(2) C(1d) C(2d) C(3d) -143.2(7) . . . . yes
N(2) C(3) C(2) C(1) -168.2(6) . . . . yes
N(2a) C(6a) N(1a) C(2a) 178.9(6) . . . . yes
N(2a) C(6a) C(5a) C(4a) 179.7(7) . . . . yes
N(2a) C(7a) C(8a) C(9a) -178.9(8) . . . . yes
N(2a) C(7a) C(8a) C(10a) -59(1) . . . . yes
N(2a) C(7a) C(8a) C(11a) 60(1) . . . . yes
N(2b) C(6b) N(1b) C(2b) 176.0(6) . . . . yes
N(2b) C(6b) C(5b) C(4b) -176.1(7) . . . . yes
N(2b) C(7b) C(8b) C(9b) -56.1(9) . . . . yes
N(2b) C(7b) C(8b) C(10b) -175.7(7) . . . . yes
N(2b) C(7b) C(8b) C(11b) 65.4(9) . . . . yes
N(2c) C(6c) N(1c) C(2c) -176.2(6) . . . . yes
N(2c) C(6c) C(5c) C(4c) 178.6(7) . . . . yes
N(2c) C(7c) C(8c) C(9c) -62.0(9) . . . . yes
N(2c) C(7c) C(8c) C(10c) 60.4(9) . . . . yes
N(2c) C(7c) C(8c) C(11c) -179.2(7) . . . . yes
N(2d) C(6d) N(1d) C(2d) -179.0(6) . . . . yes
N(2d) C(6d) C(5d) C(4d) 178.6(8) . . . . yes
N(2d) C(7d) C(8d) C(9d) -179.3(7) . . . . yes
N(2d) C(7d) C(8d) C(10d) -61.1(9) . . . . yes
N(2d) C(7d) C(8d) C(11d) 61.0(9) . . . . yes
C(1) N(1) C(1a) C(2a) 74.4(6) . . . . yes
C(1) N(1) C(1b) C(2b) -160.1(5) . . . . yes
C(1a) N(1) C(1) C(2) -155.4(5) . . . . yes
C(1a) N(1) C(1b) C(2b) 72.9(6) . . . . yes
C(1a) C(2a) N(1a) C(6a) -178.5(6) . . . . yes
C(1a) C(2a) C(3a) C(4a) 179.3(7) . . . . yes
C(1b) N(1) C(1) C(2) 77.5(7) . . . . yes
C(1b) N(1) C(1a) C(2a) -157.2(5) . . . . yes
C(1b) C(2b) N(1b) C(6b) 179.6(6) . . . . yes
C(1b) C(2b) C(3b) C(4b) -177.5(7) . . . . yes
C(1c) N(2) C(1d) C(2d) -154.0(6) . . . . yes
C(1c) N(2) C(3) C(2) 140.3(7) . . . . yes
C(1c) C(2c) N(1c) C(6c) 173.5(6) . . . . yes
C(1c) C(2c) C(3c) C(4c) -175.8(7) . . . . yes
C(1d) N(2) C(1c) C(2c) 76.3(7) . . . . yes
C(1d) N(2) C(3) C(2) -95.1(7) . . . . yes
C(1d) C(2d) N(1d) C(6d) 176.8(6) . . . . yes
C(1d) C(2d) C(3d) C(4d) -175.3(7) . . . . yes
C(2a) N(1a) C(6a) C(5a) -1.4(9) . . . . yes
C(2a) C(3a) C(4a) C(5a) 0(1) . . . . yes
C(2b) N(1b) C(6b) C(5b) -3.0(9) . . . . yes
C(2b) C(3b) C(4b) C(5b) 0(1) . . . . yes
C(2c) N(1c) C(6c) C(5c) 4.5(10) . . . . yes
C(2c) C(1c) N(2) C(3) -157.3(6) . . . . yes
C(2c) C(3c) C(4c) C(5c) 0(1) . . . . yes
C(2d) N(1d) C(6d) C(5d) -1.7(10) . . . . yes
C(2d) C(1d) N(2) C(3) 80.0(8) . . . . yes
C(2d) C(3d) C(4d) C(5d) 0(1) . . . . yes
C(3a) C(2a) N(1a) C(6a) 1.9(10) . . . . yes
C(3a) C(4a) C(5a) C(6a) 0(1) . . . . yes
C(3b) C(2b) N(1b) C(6b) 1.4(9) . . . . yes
C(3b) C(4b) C(5b) C(6b) 0(1) . . . . yes
C(3c) C(2c) N(1c) C(6c) -4(1) . . . . yes
C(3c) C(4c) C(5c) C(6c) 0(1) . . . . yes
C(3d) C(2d) N(1d) C(6d) 0.6(10) . . . . yes
C(3d) C(4d) C(5d) C(6d) 0(1) . . . . yes
C(5a) C(6a) N(2a) C(7a) 10(1) . . . . yes
C(5b) C(6b) N(2b) C(7b) 6(1) . . . . yes
C(5c) C(6c) N(2c) C(7c) 0(1) . . . . yes
C(5d) C(6d) N(2d) C(7d) -1(1) . . . . yes
C(6a) N(2a) C(7a) C(8a) 107.9(9) . . . . yes
C(6b) N(2b) C(7b) C(8b) 168.7(6) . . . . yes
C(6c) N(2c) C(7c) C(8c) -173.4(6) . . . . yes
C(6d) N(2d) C(7d) C(8d) 106.8(9) . . . . yes
C(6d) N(2d) C(7d) C(8d) 106.8(9) . . . . yes
